data_1504898
loop_
_publ_author_name
'Yu, Ming-Ming'
'Li, Zhan-Xian'
'Wei, Liu-He'
'Wei, Dong-Hui'
'Tang, Ming-Sheng'

_publ_section_title
;
 A 1,8-naphthyridine-based fluorescent chemodosimeter for the rapid
 detection of Zn2+ and Cu2+.
;
_journal_issue 22
_journal_name_full 'Organic letters'
_journal_page_first 5115
_journal_page_last 5118
_journal_paper_doi 10.1021/ol8018192
_journal_volume 10
_journal_year 2008
_chemical_formula_moiety 'C18 H18 Cl2 N6 Zn'
_chemical_formula_sum 'C18 H18 Cl2 N6 Zn'
_chemical_formula_weight 454.67
_chemical_name_systematic
; 
 ? 
;
_space_group_IT_number 2
_symmetry_cell_setting triclinic
_symmetry_space_group_name_Hall '-P 1'
_symmetry_space_group_name_H-M 'P -1'
_atom_sites_solution_hydrogens geom
_atom_sites_solution_primary direct
_atom_sites_solution_secondary difmap
_audit_creation_method SHELXL-97
_cell_angle_alpha 90.71(2)
_cell_angle_beta 99.74(3)
_cell_angle_gamma 109.21(3)
_cell_formula_units_Z 4
_cell_length_a 9.4137(19)
_cell_length_b 13.961(3)
_cell_length_c 16.640(3)
_cell_measurement_reflns_used 1844
_cell_measurement_temperature 294(2)
_cell_measurement_theta_max 26.20
_cell_measurement_theta_min 3.00
_cell_volume 2029.9(8)
_computing_cell_refinement 'Bruker XSCANS'
_computing_data_collection 'Bruker XSCANS'
_computing_data_reduction 'Bruker SHELXTL'
_computing_molecular_graphics 'Bruker SHELXTL'
_computing_publication_material 'Bruker SHELXTL'
_computing_structure_refinement 'SHELXL-97 (Sheldrick, 1997)'
_computing_structure_solution 'SHELXS-97 (Sheldrick, 1990)'
_diffrn_ambient_temperature 294(2)
_diffrn_measured_fraction_theta_full 0.984
_diffrn_measured_fraction_theta_max 0.984
_diffrn_measurement_device_type MoK\a
_diffrn_measurement_method 'phi and omega scans'
_diffrn_radiation_monochromator graphite
_diffrn_radiation_source 'fine-focus sealed tube'
_diffrn_radiation_type MoK\a
_diffrn_radiation_wavelength 0.71073
_diffrn_reflns_av_R_equivalents 0.0332
_diffrn_reflns_av_sigmaI/netI 0.0498
_diffrn_reflns_limit_h_max 12
_diffrn_reflns_limit_h_min -12
_diffrn_reflns_limit_k_max 19
_diffrn_reflns_limit_k_min -19
_diffrn_reflns_limit_l_max 22
_diffrn_reflns_limit_l_min -22
_diffrn_reflns_number 27516
_diffrn_reflns_theta_full 29.16
_diffrn_reflns_theta_max 29.16
_diffrn_reflns_theta_min 1.55
_diffrn_standards_interval_time 0
_diffrn_standards_number 0
_exptl_absorpt_coefficient_mu 1.488
_exptl_absorpt_correction_type none
_exptl_crystal_colour yellow
_exptl_crystal_density_diffrn 1.486
_exptl_crystal_density_method 'not measured'
_exptl_crystal_description block
_exptl_crystal_F_000 928
_exptl_crystal_size_max 0.22
_exptl_crystal_size_mid 0.20
_exptl_crystal_size_min 0.16
_refine_diff_density_max 0.349
_refine_diff_density_min -0.373
_refine_diff_density_rms 0.065
_refine_ls_extinction_method none
_refine_ls_goodness_of_fit_ref 1.079
_refine_ls_hydrogen_treatment constr
_refine_ls_matrix_type full
_refine_ls_number_parameters 491
_refine_ls_number_reflns 10772
_refine_ls_number_restraints 0
_refine_ls_restrained_S_all 1.079
_refine_ls_R_factor_all 0.0816
_refine_ls_R_factor_gt 0.0542
_refine_ls_shift/su_max 0.043
_refine_ls_shift/su_mean 0.001
_refine_ls_structure_factor_coef Fsqd
_refine_ls_weighting_details 'calc w=1/[\s^2^(Fo^2^)+(0.0520P)^2^+0.5600P] where P=(Fo^2^+2Fc^2^)/3'
_refine_ls_weighting_scheme calc
_refine_ls_wR_factor_gt 0.1109
_refine_ls_wR_factor_ref 0.1323
_reflns_number_gt 7849
_reflns_number_total 10772
_reflns_threshold_expression >2sigma(I)
_cod_data_source_file ol8018192_si_002.cif
_cod_data_source_block 5-Zn
_cod_depositor_comments
;
The following automatic conversions were performed:

'_symmetry_cell_setting' value 'Triclinic' changed to 'triclinic'
according to /home/saulius/struct/CIF-dictionaries/cif_core.dic
dictionary named 'cif_core.dic' version 2.4.1 from 2010-06-29.

Automatic conversion script
Id: cif_fix_values 1715 2011-07-08 13:25:40Z adriana 
;
_cod_original_cell_volume 2030.0(8)
_cod_original_formula_sum 'C18 H18 Cl2 N6 Zn '
_cod_database_code 1504898

loop_
_symmetry_equiv_pos_as_xyz
'x, y, z'
'-x, -y, -z'

loop_
_atom_site_label
_atom_site_type_symbol
_atom_site_fract_x
_atom_site_fract_y
_atom_site_fract_z
_atom_site_U_iso_or_equiv
_atom_site_adp_type
_atom_site_occupancy
_atom_site_symmetry_multiplicity
_atom_site_calc_flag
_atom_site_refinement_flags
Zn1 Zn 0.96780(4) 0.78519(3) 0.59975(2) 0.04522(12) Uani 1 1 d .
Zn2 Zn 0.22669(4) 0.72913(3) 0.07500(2) 0.04282(11) Uani 1 1 d .
Cl3 Cl 0.29140(10) 0.66406(6) -0.03831(5) 0.0523(2) Uani 1 1 d .
Cl2 Cl 1.11417(11) 0.92534(7) 0.69627(5) 0.0614(2) Uani 1 1 d .
Cl1 Cl 1.11578(11) 0.82037(8) 0.50051(6) 0.0640(3) Uani 1 1 d .
Cl4 Cl 0.32920(10) 0.64301(7) 0.17437(5) 0.0565(2) Uani 1 1 d .
N11 N -0.0081(3) 0.67012(19) 0.06417(16) 0.0423(6) Uani 1 1 d .
N8 N 0.3500(3) 0.88178(19) 0.08991(16) 0.0437(6) Uani 1 1 d .
N5 N 0.7788(3) 0.82612(19) 0.56335(16) 0.0445(6) Uani 1 1 d .
C32 C -0.0446(4) 0.7128(2) 0.1289(2) 0.0432(7) Uani 1 1 d .
N12 N 0.0768(3) 0.7794(2) 0.17808(16) 0.0481(7) Uani 1 1 d .
C23 C 0.2822(4) 0.9331(2) 0.0353(2) 0.0438(7) Uani 1 1 d .
N2 N 0.9934(3) 0.6609(2) 0.65787(18) 0.0480(7) Uani 1 1 d .
C13 C 0.5415(4) 0.8184(3) 0.6061(3) 0.0584(9) Uani 1 1 d .
N6 N 0.7120(3) 0.7326(2) 0.67074(17) 0.0535(7) Uani 1 1 d .
C14 C 0.6746(4) 0.7921(2) 0.6140(2) 0.0470(8) Uani 1 1 d .
C1 C 1.0650(4) 0.6433(3) 0.7294(2) 0.0538(9) Uani 1 1 d .
C27 C -0.0655(5) 0.8502(4) -0.1201(2) 0.0728(12) Uani 1 1 d .
H27A H -0.0712 0.7805 -0.1164 0.109 Uiso 1 1 calc R
H27B H -0.0675 0.8671 -0.1759 0.109 Uiso 1 1 calc R
H27C H -0.1511 0.8597 -0.1012 0.109 Uiso 1 1 calc R
C19 C 0.4734(4) 0.9337(3) 0.1448(2) 0.0501(8) Uani 1 1 d .
C34 C -0.0923(5) 0.8020(3) 0.2621(3) 0.0716(12) Uani 1 1 d .
H34 H -0.1051 0.8322 0.3092 0.086 Uiso 1 1 calc R
N10 N -0.0856(3) 0.5685(2) -0.05564(17) 0.0563(7) Uani 1 1 d .
H10A H 0.0085 0.5838 -0.0607 0.068 Uiso 1 1 calc R
H10B H -0.1569 0.5281 -0.0920 0.068 Uiso 1 1 calc R
C28 C -0.1213(4) 0.6076(2) 0.0088(2) 0.0468(8) Uani 1 1 d .
N4 N 0.8454(4) 0.9110(2) 0.45028(19) 0.0642(8) Uani 1 1 d .
H4A H 0.9274 0.8952 0.4567 0.077 Uiso 1 1 calc R
H4B H 0.8262 0.9462 0.4105 0.077 Uiso 1 1 calc R
C5 C 0.9059(5) 0.5802(3) 0.6043(3) 0.0607(10) Uani 1 1 d .
N9 N 0.1535(3) 0.8735(2) -0.01427(17) 0.0480(6) Uani 1 1 d .
N7 N 0.5378(4) 0.8847(2) 0.2000(2) 0.0698(9) Uani 1 1 d .
H7A H 0.4998 0.8197 0.2001 0.084 Uiso 1 1 calc R
H7B H 0.6173 0.9182 0.2354 0.084 Uiso 1 1 calc R
C31 C -0.1954(4) 0.6899(3) 0.1412(2) 0.0517(8) Uani 1 1 d .
C10 C 0.7489(4) 0.8809(2) 0.5016(2) 0.0511(8) Uani 1 1 d .
C22 C 0.3419(4) 1.0395(3) 0.0324(2) 0.0541(9) Uani 1 1 d .
C17 C 0.6153(4) 0.6954(3) 0.7218(2) 0.0614(10) Uani 1 1 d .
N3 N 0.8338(4) 0.6095(2) 0.5362(2) 0.0671(9) Uani 1 1 d .
C11 C 0.6119(5) 0.9064(3) 0.4889(3) 0.0722(12) Uani 1 1 d .
H11 H 0.5915 0.9438 0.4452 0.087 Uiso 1 1 calc R
C30 C -0.3126(4) 0.6236(3) 0.0814(3) 0.0660(11) Uani 1 1 d .
H30 H -0.4144 0.6072 0.0869 0.079 Uiso 1 1 calc R
C26 C 0.0789(4) 0.9171(3) -0.0687(2) 0.0567(9) Uani 1 1 d .
C16 C 0.4837(5) 0.7207(4) 0.7206(3) 0.0762(12) Uani 1 1 d .
H16 H 0.4214 0.6959 0.7588 0.091 Uiso 1 1 calc R
C24 C 0.2638(5) 1.0825(3) -0.0268(3) 0.0681(11) Uani 1 1 d .
H24 H 0.3002 1.1522 -0.0322 0.082 Uiso 1 1 calc R
C15 C 0.4461(5) 0.7818(3) 0.6634(3) 0.0747(12) Uani 1 1 d .
H15 H 0.3585 0.7991 0.6624 0.090 Uiso 1 1 calc R
C12 C 0.5132(5) 0.8762(3) 0.5402(3) 0.0763(13) Uani 1 1 d .
H12 H 0.4248 0.8935 0.5323 0.092 Uiso 1 1 calc R
C21 C 0.4746(5) 1.0922(3) 0.0911(3) 0.0652(11) Uani 1 1 d .
H21 H 0.5180 1.1624 0.0912 0.078 Uiso 1 1 calc R
C25 C 0.1344(6) 1.0228(3) -0.0768(3) 0.0701(11) Uani 1 1 d .
H25 H 0.0823 1.0516 -0.1165 0.084 Uiso 1 1 calc R
C35 C 0.0538(5) 0.8248(3) 0.2430(2) 0.0592(9) Uani 1 1 d .
C29 C -0.2771(4) 0.5843(3) 0.0168(3) 0.0624(10) Uani 1 1 d .
H29 H -0.3544 0.5416 -0.0230 0.075 Uiso 1 1 calc R
C33 C -0.2153(5) 0.7359(3) 0.2120(3) 0.0710(11) Uani 1 1 d .
H33 H -0.3125 0.7211 0.2245 0.085 Uiso 1 1 calc R
C20 C 0.5376(5) 1.0422(3) 0.1457(3) 0.0650(10) Uani 1 1 d .
H20 H 0.6233 1.0777 0.1844 0.078 Uiso 1 1 calc R
C6 C 0.8002(9) 0.4068(4) 0.5578(4) 0.135(3) Uani 1 1 d .
H6 H 0.7861 0.3383 0.5641 0.162 Uiso 1 1 calc R
C7 C 0.7301(9) 0.4351(4) 0.4890(4) 0.142(3) Uani 1 1 d .
H7 H 0.6709 0.3857 0.4476 0.170 Uiso 1 1 calc R
C36 C 0.1900(5) 0.9014(4) 0.2944(3) 0.0858(14) Uani 1 1 d .
H36A H 0.2647 0.8701 0.3141 0.129 Uiso 1 1 calc R
H36B H 0.1594 0.9271 0.3400 0.129 Uiso 1 1 calc R
H36C H 0.2334 0.9565 0.2623 0.129 Uiso 1 1 calc R
C2 C 1.0567(6) 0.5419(3) 0.7483(3) 0.0774(13) Uani 1 1 d .
H2 H 1.1095 0.5308 0.7978 0.093 Uiso 1 1 calc R
C3 C 0.9734(7) 0.4636(4) 0.6948(4) 0.0959(17) Uani 1 1 d .
H3 H 0.9681 0.3980 0.7074 0.115 Uiso 1 1 calc R
C4 C 0.8931(6) 0.4795(3) 0.6190(3) 0.0872(15) Uani 1 1 d .
C18 C 0.6520(5) 0.6210(4) 0.7798(3) 0.0895(15) Uani 1 1 d .
H18A H 0.5899 0.5529 0.7591 0.134 Uiso 1 1 calc R
H18B H 0.6313 0.6346 0.8325 0.134 Uiso 1 1 calc R
H18C H 0.7581 0.6281 0.7847 0.134 Uiso 1 1 calc R
N1 N 1.1433(4) 0.7212(3) 0.78319(19) 0.0634(8) Uani 1 1 d .
H1A H 1.1472 0.7818 0.7717 0.076 Uiso 1 1 calc R
H1B H 1.1901 0.7112 0.8296 0.076 Uiso 1 1 calc R
C9 C 0.6675(8) 0.5750(5) 0.4039(3) 0.134(2) Uani 1 1 d .
H9A H 0.5732 0.5810 0.4139 0.202 Uiso 1 1 calc R
H9B H 0.6467 0.5267 0.3582 0.202 Uiso 1 1 calc R
H9C H 0.7333 0.6400 0.3921 0.202 Uiso 1 1 calc R
C8 C 0.7450(7) 0.5393(4) 0.4785(3) 0.1007(17) Uani 1 1 d .

loop_
_atom_site_aniso_label
_atom_site_aniso_U_11
_atom_site_aniso_U_22
_atom_site_aniso_U_33
_atom_site_aniso_U_23
_atom_site_aniso_U_13
_atom_site_aniso_U_12
Zn1 0.0402(2) 0.0440(2) 0.0520(2) 0.00973(17) 0.00384(17) 0.01677(17)
Zn2 0.03691(19) 0.03591(19) 0.0478(2) 0.00289(15) 0.00485(16) 0.00328(15)
Cl3 0.0609(5) 0.0446(4) 0.0510(5) 0.0053(4) 0.0156(4) 0.0147(4)
Cl2 0.0690(6) 0.0464(5) 0.0536(5) 0.0055(4) -0.0078(4) 0.0086(4)
Cl1 0.0584(5) 0.0740(6) 0.0703(6) 0.0164(5) 0.0244(5) 0.0299(5)
Cl4 0.0564(5) 0.0493(5) 0.0570(5) 0.0108(4) 0.0005(4) 0.0133(4)
N11 0.0366(13) 0.0379(13) 0.0467(15) 0.0037(11) 0.0056(12) 0.0059(11)
N8 0.0415(14) 0.0328(13) 0.0508(16) -0.0001(11) 0.0113(12) 0.0030(11)
N5 0.0396(14) 0.0400(14) 0.0532(16) 0.0027(12) 0.0015(12) 0.0159(12)
C32 0.0430(17) 0.0381(16) 0.0502(19) 0.0111(14) 0.0113(15) 0.0141(14)
N12 0.0505(16) 0.0458(15) 0.0436(15) 0.0031(12) 0.0084(13) 0.0105(13)
C23 0.0496(18) 0.0368(16) 0.0472(18) 0.0057(14) 0.0207(15) 0.0115(14)
N2 0.0495(16) 0.0373(14) 0.0616(18) 0.0085(13) 0.0172(14) 0.0167(13)
C13 0.0419(19) 0.0458(19) 0.086(3) -0.0075(19) 0.0049(18) 0.0162(16)
N6 0.0430(15) 0.0631(19) 0.0513(17) -0.0012(14) 0.0055(13) 0.0155(14)
C14 0.0364(16) 0.0422(17) 0.058(2) -0.0084(15) 0.0009(15) 0.0121(14)
C1 0.052(2) 0.057(2) 0.066(2) 0.0225(19) 0.0274(18) 0.0276(18)
C27 0.069(3) 0.093(3) 0.060(2) 0.010(2) 0.007(2) 0.034(2)
C19 0.0417(17) 0.0452(18) 0.056(2) -0.0028(16) 0.0131(16) 0.0031(15)
C34 0.083(3) 0.076(3) 0.066(3) 0.000(2) 0.030(2) 0.033(3)
N10 0.0508(17) 0.0503(17) 0.0529(18) -0.0056(14) 0.0011(14) 0.0017(14)
C28 0.0453(18) 0.0364(16) 0.053(2) 0.0072(14) 0.0030(15) 0.0084(14)
N4 0.068(2) 0.062(2) 0.066(2) 0.0212(16) 0.0087(17) 0.0281(17)
C5 0.072(3) 0.0396(19) 0.075(3) 0.0023(18) 0.027(2) 0.0189(18)
N9 0.0507(16) 0.0444(15) 0.0490(16) 0.0046(13) 0.0149(13) 0.0131(13)
N7 0.0570(19) 0.0566(19) 0.074(2) 0.0022(17) -0.0121(17) 0.0028(16)
C31 0.0439(18) 0.0444(18) 0.070(2) 0.0114(17) 0.0137(17) 0.0169(15)
C10 0.0474(19) 0.0387(17) 0.064(2) 0.0033(16) -0.0040(17) 0.0169(15)
C22 0.068(2) 0.0407(18) 0.058(2) 0.0064(16) 0.0286(19) 0.0152(17)
C17 0.050(2) 0.072(3) 0.054(2) -0.0007(19) 0.0066(17) 0.0097(19)
N3 0.074(2) 0.0477(18) 0.073(2) -0.0096(17) 0.0137(18) 0.0110(17)
C11 0.059(2) 0.053(2) 0.103(3) 0.019(2) -0.004(2) 0.027(2)
C30 0.0407(19) 0.057(2) 0.099(3) 0.009(2) 0.017(2) 0.0130(18)
C26 0.062(2) 0.066(2) 0.052(2) 0.0101(18) 0.0201(18) 0.030(2)
C16 0.055(2) 0.086(3) 0.081(3) -0.009(3) 0.024(2) 0.010(2)
C24 0.097(3) 0.046(2) 0.072(3) 0.018(2) 0.034(2) 0.028(2)
C15 0.049(2) 0.066(3) 0.111(4) -0.010(3) 0.022(2) 0.018(2)
C12 0.050(2) 0.054(2) 0.130(4) 0.012(3) 0.007(3) 0.029(2)
C21 0.072(3) 0.0384(19) 0.076(3) -0.0019(19) 0.028(2) 0.0003(18)
C25 0.094(3) 0.070(3) 0.064(3) 0.024(2) 0.025(2) 0.046(3)
C35 0.069(3) 0.057(2) 0.053(2) 0.0078(18) 0.0165(19) 0.021(2)
C29 0.0405(19) 0.049(2) 0.085(3) 0.0048(19) -0.0003(19) 0.0038(16)
C33 0.062(3) 0.074(3) 0.090(3) 0.012(2) 0.031(2) 0.032(2)
C20 0.059(2) 0.046(2) 0.073(3) -0.0083(19) 0.012(2) -0.0045(18)
C6 0.209(8) 0.048(3) 0.136(6) -0.010(4) 0.029(6) 0.027(4)
C7 0.199(8) 0.061(4) 0.122(5) -0.044(4) 0.007(5) 0.000(4)
C36 0.089(3) 0.091(3) 0.061(3) -0.017(2) 0.010(2) 0.010(3)
C2 0.094(3) 0.065(3) 0.092(3) 0.036(3) 0.035(3) 0.040(3)
C3 0.140(5) 0.054(3) 0.117(4) 0.030(3) 0.045(4) 0.051(3)
C4 0.120(4) 0.040(2) 0.104(4) 0.003(2) 0.037(3) 0.022(3)
C18 0.072(3) 0.111(4) 0.073(3) 0.029(3) 0.012(2) 0.015(3)
N1 0.063(2) 0.066(2) 0.062(2) 0.0205(17) 0.0078(16) 0.0242(17)
C9 0.149(6) 0.117(5) 0.093(4) -0.024(4) -0.024(4) 0.011(4)
C8 0.120(4) 0.073(3) 0.085(4) -0.023(3) 0.004(3) 0.009(3)

loop_
_atom_type_symbol
_atom_type_description
_atom_type_scat_dispersion_real
_atom_type_scat_dispersion_imag
_atom_type_scat_source
C C 0.0033 0.0016 'International Tables Vol C Tables 4.2.6.8 and 6.1.1.4'
H H 0.0000 0.0000 'International Tables Vol C Tables 4.2.6.8 and 6.1.1.4'
N N 0.0061 0.0033 'International Tables Vol C Tables 4.2.6.8 and 6.1.1.4'
O O 0.0106 0.0060 'International Tables Vol C Tables 4.2.6.8 and 6.1.1.4'
Cl Cl 0.1484 0.1585 'International Tables Vol C Tables 4.2.6.8 and 6.1.1.4'
Zn Zn 0.2839 1.4301 'International Tables Vol C Tables 4.2.6.8 and 6.1.1.4'

loop_
_geom_angle_atom_site_label_1
_geom_angle_atom_site_label_2
_geom_angle_atom_site_label_3
_geom_angle
N5 Zn1 N2 131.21(11)
N5 Zn1 Cl1 108.82(9)
N2 Zn1 Cl1 109.28(8)
N5 Zn1 Cl2 99.34(8)
N2 Zn1 Cl2 103.60(9)
Cl1 Zn1 Cl2 98.98(5)
N5 Zn1 N3 91.98(12)
N2 Zn1 N3 58.68(12)
Cl1 Zn1 N3 90.35(9)
Cl2 Zn1 N3 162.09(9)
N8 Zn2 N11 123.96(11)
N8 Zn2 Cl4 110.33(9)
N11 Zn2 Cl4 106.89(8)
N8 Zn2 Cl3 106.71(8)
N11 Zn2 Cl3 107.64(8)
Cl4 Zn2 Cl3 98.27(4)
C28 N11 C32 118.7(3)
C28 N11 Zn2 134.4(2)
C32 N11 Zn2 106.8(2)
C19 N8 C23 119.5(3)
C19 N8 Zn2 130.4(2)
C23 N8 Zn2 110.0(2)
C10 N5 C14 119.2(3)
C10 N5 Zn1 129.5(2)
C14 N5 Zn1 111.2(2)
N12 C32 N11 113.8(3)
N12 C32 C31 123.6(3)
N11 C32 C31 122.6(3)
C35 N12 C32 118.6(3)
N9 C23 N8 114.4(3)
N9 C23 C22 123.5(3)
N8 C23 C22 122.2(3)
C1 N2 C5 118.8(3)
C1 N2 Zn1 137.2(3)
C5 N2 Zn1 104.0(2)
C14 C13 C15 116.7(4)
C14 C13 C12 117.3(4)
C15 C13 C12 125.9(4)
C17 N6 C14 117.7(3)
N6 C14 N5 114.1(3)
N6 C14 C13 123.9(3)
N5 C14 C13 122.0(3)
N1 C1 N2 118.8(3)
N1 C1 C2 120.4(4)
N2 C1 C2 120.8(4)
C26 C27 H27A 109.5
C26 C27 H27B 109.5
H27A C27 H27B 109.5
C26 C27 H27C 109.5
H27A C27 H27C 109.5
H27B C27 H27C 109.5
N7 C19 N8 120.0(3)
N7 C19 C20 119.3(3)
N8 C19 C20 120.7(3)
C33 C34 C35 120.1(4)
C33 C34 H34 119.9
C35 C34 H34 119.9
C28 N10 H10A 120.0
C28 N10 H10B 120.0
H10A N10 H10B 120.0
N11 C28 N10 118.6(3)
N11 C28 C29 121.1(3)
N10 C28 C29 120.3(3)
C10 N4 H4A 120.0
C10 N4 H4B 120.0
H4A N4 H4B 120.0
N3 C5 N2 112.1(3)
N3 C5 C4 124.8(4)
N2 C5 C4 123.1(4)
C26 N9 C23 118.5(3)
C19 N7 H7A 120.0
C19 N7 H7B 120.0
H7A N7 H7B 120.0
C32 C31 C33 116.4(3)
C32 C31 C30 117.3(3)
C33 C31 C30 126.3(4)
N4 C10 N5 120.0(3)
N4 C10 C11 119.1(3)
N5 C10 C11 120.9(4)
C24 C22 C23 116.7(4)
C24 C22 C21 126.6(4)
C23 C22 C21 116.8(3)
N6 C17 C16 122.4(4)
N6 C17 C18 116.8(4)
C16 C17 C18 120.9(4)
C8 N3 C5 119.0(4)
C8 N3 Zn1 155.8(4)
C5 N3 Zn1 85.2(2)
C12 C11 C10 119.6(4)
C12 C11 H11 120.2
C10 C11 H11 120.2
C29 C30 C31 120.0(3)
C29 C30 H30 120.0
C31 C30 H30 120.0
N9 C26 C25 121.2(4)
N9 C26 C27 117.2(4)
C25 C26 C27 121.5(4)
C15 C16 C17 119.9(4)
C15 C16 H16 120.0
C17 C16 H16 120.0
C25 C24 C22 120.0(4)
C25 C24 H24 120.0
C22 C24 H24 120.0
C16 C15 C13 119.2(4)
C16 C15 H15 120.4
C13 C15 H15 120.4
C11 C12 C13 120.8(4)
C11 C12 H12 119.6
C13 C12 H12 119.6
C20 C21 C22 120.8(3)
C20 C21 H21 119.6
C22 C21 H21 119.6
C24 C25 C26 120.1(4)
C24 C25 H25 120.0
C26 C25 H25 120.0
N12 C35 C34 121.3(4)
N12 C35 C36 117.3(4)
C34 C35 C36 121.3(4)
C30 C29 C28 120.2(4)
C30 C29 H29 119.9
C28 C29 H29 119.9
C34 C33 C31 119.8(4)
C34 C33 H33 120.1
C31 C33 H33 120.1
C21 C20 C19 120.0(4)
C21 C20 H20 120.0
C19 C20 H20 120.0
C7 C6 C4 120.2(5)
C7 C6 H6 119.9
C4 C6 H6 119.9
C6 C7 C8 121.4(5)
C6 C7 H7 119.3
C8 C7 H7 119.3
C35 C36 H36A 109.5
C35 C36 H36B 109.5
H36A C36 H36B 109.5
C35 C36 H36C 109.5
H36A C36 H36C 109.5
H36B C36 H36C 109.5
C3 C2 C1 120.0(4)
C3 C2 H2 120.0
C1 C2 H2 120.0
C2 C3 C4 120.6(4)
C2 C3 H3 119.7
C4 C3 H3 119.7
C6 C4 C5 115.7(5)
C6 C4 C3 127.7(5)
C5 C4 C3 116.6(4)
C17 C18 H18A 109.5
C17 C18 H18B 109.5
H18A C18 H18B 109.5
C17 C18 H18C 109.5
H18A C18 H18C 109.5
H18B C18 H18C 109.5
C1 N1 H1A 120.0
C1 N1 H1B 120.0
H1A N1 H1B 120.0
C8 C9 H9A 109.5
C8 C9 H9B 109.5
H9A C9 H9B 109.5
C8 C9 H9C 109.5
H9A C9 H9C 109.5
H9B C9 H9C 109.5
N3 C8 C7 119.0(6)
N3 C8 C9 117.3(5)
C7 C8 C9 123.7(5)

loop_
_geom_bond_atom_site_label_1
_geom_bond_atom_site_label_2
_geom_bond_distance
Zn1 N5 2.042(3)
Zn1 N2 2.059(3)
Zn1 Cl1 2.2928(12)
Zn1 Cl2 2.3888(14)
Zn1 N3 2.485(3)
Zn2 N8 2.053(3)
Zn2 N11 2.064(3)
Zn2 Cl4 2.3203(11)
Zn2 Cl3 2.3370(11)
N11 C28 1.334(4)
N11 C32 1.370(4)
N8 C19 1.334(4)
N8 C23 1.367(4)
N5 C10 1.336(4)
N5 C14 1.371(4)
C32 N12 1.344(4)
C32 C31 1.400(4)
N12 C35 1.330(4)
C23 N9 1.349(4)
C23 C22 1.410(4)
N2 C1 1.332(4)
N2 C5 1.364(5)
C13 C14 1.403(5)
C13 C15 1.406(6)
C13 C12 1.410(6)
N6 C17 1.335(5)
N6 C14 1.345(4)
C1 N1 1.324(5)
C1 C2 1.433(5)
C27 C26 1.484(6)
C27 H27A 0.9600
C27 H27B 0.9600
C27 H27C 0.9600
C19 N7 1.333(5)
C19 C20 1.433(5)
C34 C33 1.356(6)
C34 C35 1.399(6)
C34 H34 0.9300
N10 C28 1.338(4)
N10 H10A 0.8600
N10 H10B 0.8600
C28 C29 1.424(5)
N4 C10 1.323(5)
N4 H4A 0.8600
N4 H4B 0.8600
C5 N3 1.357(5)
C5 C4 1.400(5)
N9 C26 1.328(4)
N7 H7A 0.8600
N7 H7B 0.8600
C31 C33 1.403(5)
C31 C30 1.413(5)
C10 C11 1.431(5)
C22 C24 1.390(5)
C22 C21 1.420(6)
C17 C16 1.392(6)
C17 C18 1.510(6)
N3 C8 1.322(6)
C11 C12 1.338(6)
C11 H11 0.9300
C30 C29 1.341(6)
C30 H30 0.9300
C26 C25 1.411(6)
C16 C15 1.366(6)
C16 H16 0.9300
C24 C25 1.357(6)
C24 H24 0.9300
C15 H15 0.9300
C12 H12 0.9300
C21 C20 1.330(6)
C21 H21 0.9300
C25 H25 0.9300
C35 C36 1.491(6)
C29 H29 0.9300
C33 H33 0.9300
C20 H20 0.9300
C6 C7 1.353(9)
C6 C4 1.385(8)
C6 H6 0.9300
C7 C8 1.431(8)
C7 H7 0.9300
C36 H36A 0.9600
C36 H36B 0.9600
C36 H36C 0.9600
C2 C3 1.333(7)
C2 H2 0.9300
C3 C4 1.417(7)
C3 H3 0.9300
C18 H18A 0.9600
C18 H18B 0.9600
C18 H18C 0.9600
N1 H1A 0.8600
N1 H1B 0.8600
C9 C8 1.506(8)
C9 H9A 0.9600
C9 H9B 0.9600
C9 H9C 0.9600
